data_2009290
loop_
_publ_author_name
'Gzella, Andrzej'

_publ_section_title
;
 Triterpenoide. XVIII. Kristallstrukturen von 2-Oxo- und
 3-Oxo-18\b-olean-12-en-28-s\"aure-methylestern
;
_journal_issue 12
_journal_name_full 'Acta Crystallographica Section C'
_journal_page_first 2153
_journal_page_last 2156
_journal_paper_doi 10.1107/S0108270199011567
_journal_volume 55
_journal_year 1999
_chemical_formula_moiety 'C31 H48 O3'
_chemical_formula_sum 'C31 H48 O3'
_chemical_formula_weight 468.69
_chemical_name_systematic
;
2-Oxo-18\b-olean-12-en-28-oic acid methyl ester
;
_space_group_IT_number 19
_symmetry_cell_setting orthorhombic
_symmetry_space_group_name_Hall 'P 2ac 2ab'
_symmetry_space_group_name_H-M 'P 21 21 21'
_audit_creation_method SHELXL-97
_cell_angle_alpha 90.00
_cell_angle_beta 90.00
_cell_angle_gamma 90.00
_cell_formula_units_Z 4
_cell_length_a 11.3083(12)
_cell_length_b 13.5950(12)
_cell_length_c 17.9710(14)
_cell_measurement_reflns_used 45
_cell_measurement_temperature 293(2)
_cell_measurement_theta_max 26.8
_cell_measurement_theta_min 15.3
_cell_volume 2762.8(4)
_computing_cell_refinement 'KM-4 Software'
_computing_data_collection 'KM-4 Software (Kuma Diffraction, 1991)'
_computing_data_reduction 'KM-4 Software'
_computing_molecular_graphics 'ORTEPII (Johnson, 1976)'
_computing_publication_material SHELXL97
_computing_structure_refinement 'SHELXL97 (Sheldrick, 1997)'
_computing_structure_solution 'SHELXS97 (Sheldrick, 1990)'
_diffrn_ambient_temperature 293(2)
_diffrn_measured_fraction_theta_full 1.000
_diffrn_measured_fraction_theta_max 1.000
_diffrn_measurement_device_type 'Kuma Diffraction KM-4'
_diffrn_measurement_method \w--2\q
_diffrn_radiation_monochromator graphite
_diffrn_radiation_source 'fine-focus sealed tube'
_diffrn_radiation_type CuK\a
_diffrn_radiation_wavelength 1.54178
_diffrn_reflns_av_R_equivalents 0.016
_diffrn_reflns_av_sigmaI/netI 0.018
_diffrn_reflns_limit_h_max 13
_diffrn_reflns_limit_h_min -13
_diffrn_reflns_limit_k_max 16
_diffrn_reflns_limit_k_min 0
_diffrn_reflns_limit_l_max 21
_diffrn_reflns_limit_l_min 0
_diffrn_reflns_number 5247
_diffrn_reflns_theta_full 70.11
_diffrn_reflns_theta_max 70.11
_diffrn_reflns_theta_min 4.08
_diffrn_standards_decay_% 2.6
_diffrn_standards_interval_count 100
_diffrn_standards_number 2
_exptl_absorpt_coefficient_mu 0.540
_exptl_absorpt_correction_type none
_exptl_crystal_colour Colourless
_exptl_crystal_density_diffrn 1.127
_exptl_crystal_density_method 'not measured'
_exptl_crystal_description Prism
_exptl_crystal_F_000 1032
_exptl_crystal_size_max 0.52
_exptl_crystal_size_mid 0.35
_exptl_crystal_size_min 0.29
_refine_diff_density_max 0.167
_refine_diff_density_min -0.141
_refine_ls_abs_structure_details 'Flack (1983)'
_refine_ls_abs_structure_Flack 0.2(2)
_refine_ls_extinction_coef 0.00185(18)
_refine_ls_extinction_method 'SHELXL97 (Sheldrick, 1997)'
_refine_ls_goodness_of_fit_ref 1.058
_refine_ls_hydrogen_treatment mixed
_refine_ls_matrix_type full
_refine_ls_number_parameters 316
_refine_ls_number_reflns 4890
_refine_ls_number_restraints 0
_refine_ls_restrained_S_all 1.058
_refine_ls_R_factor_all 0.038
_refine_ls_R_factor_gt 0.031
_refine_ls_shift/su_max 0.001
_refine_ls_shift/su_mean 0.000
_refine_ls_structure_factor_coef Fsqd
_refine_ls_weighting_details 'w = 1/[\s^2^(Fo^2^)+(0.0504P)^2^+0.3475P] where P=(Fo^2^+2Fc^2^)/3'
_refine_ls_weighting_scheme calc
_refine_ls_wR_factor_ref 0.090
_reflns_number_gt 4478
_reflns_number_total 4890
_reflns_threshold_expression I>2\s(I)
_cod_data_source_file jz1361.cif
_cod_data_source_block I
_cod_depositor_comments
;
The following automatic conversions were performed:
'_symmetry_cell_setting' value 'Orthorhombic' changed to 'orthorhombic'
according to '/home/saulius/struct/CIF-dictionaries/cif_core.dic'
dictionary named 'cif_core.dic' version 2.4.1 from 2010-06-29.

Automatic conversion script
Id: cif_fix_enum 1527 2010-12-29 10:47:43Z saulius 

The following automatic conversions were performed:

'_symmetry_cell_setting' value 'Orthorhombic' changed to
'orthorhombic' according to
/home/saulius/struct/CIF-dictionaries/cif_core.dic dictionary named
'cif_core.dic' version 2.4.1 from 2010-06-29.

Automatic conversion script
Id: cif_fix_values 1715 2011-07-08 13:25:40Z adriana 

The following automatic conversions were performed:

'_refine_ls_weighting_scheme' value 'calc w =
1/[\s^2^(Fo^2^)+(0.0504P)^2^+0.3475P] where P=(Fo^2^+2Fc^2^)/3' was
changed to 'calc'. New tag '_refine_ls_weighting_details' was
created. The value of the new tag was set to 'w =
1/[\s^2^(Fo^2^)+(0.0504P)^2^+0.3475P] where P=(Fo^2^+2Fc^2^)/3'.

Automatic conversion script
Id: cif_fix_values 3143 2015-03-26 13:38:13Z robertas 
;
_cod_database_code 2009290

loop_
_symmetry_equiv_pos_as_xyz
'x, y, z'
'x+1/2, -y+1/2, -z'
'-x, y+1/2, -z+1/2'
'-x+1/2, -y, z+1/2'

loop_
_atom_site_label
_atom_site_fract_x
_atom_site_fract_y
_atom_site_fract_z
_atom_site_U_iso_or_equiv
_atom_site_adp_type
_atom_site_calc_flag
_atom_site_refinement_flags
_atom_site_occupancy
_atom_site_disorder_assembly
_atom_site_disorder_group
_atom_site_type_symbol
O1 -0.00663(10) 0.13925(11) 0.51970(7) 0.0618(4) Uani d . 1 . . O
O2 -0.79650(14) -0.18629(8) 0.30798(8) 0.0639(4) Uani d . 1 . . O
O3 -0.71316(13) -0.08297(8) 0.22898(7) 0.0605(3) Uani d . 1 . . O
C1 -0.21379(13) 0.12063(11) 0.49939(8) 0.0381(3) Uani d . 1 . . C
H1A -0.1962 0.1485 0.4510 0.046 Uiso calc . 1 . . H
H1B -0.2646 0.1664 0.5256 0.046 Uiso calc . 1 . . H
C2 -0.10037(13) 0.10825(11) 0.54220(9) 0.0423(3) Uani d . 1 . . C
C3 -0.11355(16) 0.05774(13) 0.61566(10) 0.0524(4) Uani d . 1 . . C
H3A -0.1548 0.1016 0.6494 0.063 Uiso calc . 1 . . H
H3B -0.0354 0.0463 0.6361 0.063 Uiso calc . 1 . . H
C4 -0.18027(14) -0.04092(12) 0.61329(9) 0.0461(4) Uani d . 1 . . C
C5 -0.29432(13) -0.02809(10) 0.56609(8) 0.0368(3) Uani d . 1 . . C
H5A -0.3432 0.0177 0.5949 0.044 Uiso calc . 1 . . H
C6 -0.37006(14) -0.12074(11) 0.55895(9) 0.0451(4) Uani d . 1 . . C
H6A -0.3740 -0.1539 0.6067 0.054 Uiso calc . 1 . . H
H6B -0.3339 -0.1653 0.5235 0.054 Uiso calc . 1 . . H
C7 -0.49498(14) -0.09476(11) 0.53306(9) 0.0439(4) Uani d . 1 . . C
H7A -0.5330 -0.0555 0.5712 0.053 Uiso calc . 1 . . H
H7B -0.5401 -0.1550 0.5276 0.053 Uiso calc . 1 . . H
C8 -0.49883(12) -0.03771(10) 0.45888(7) 0.0337(3) Uani d . 1 . . C
C9 -0.40786(12) 0.04789(9) 0.46218(7) 0.0314(3) Uani d . 1 . . C
H9A -0.4387 0.0924 0.5004 0.038 Uiso calc . 1 . . H
C10 -0.28029(12) 0.02195(10) 0.48884(7) 0.0334(3) Uani d . 1 . . C
C11 -0.40967(13) 0.10876(13) 0.39019(9) 0.0444(4) Uani d . 1 . . C
H11A -0.3912 0.1765 0.4024 0.053 Uiso calc . 1 . . H
H11B -0.3478 0.0847 0.3576 0.053 Uiso calc . 1 . . H
C12 -0.52425(13) 0.10662(12) 0.34880(8) 0.0386(3) Uani d . 1 . . C
H12A -0.5267 0.1388 0.3031 0.046 Uiso calc . 1 . . H
C13 -0.62262(12) 0.06301(10) 0.37138(7) 0.0325(3) Uani d . 1 . . C
C14 -0.62549(12) 0.01053(10) 0.44668(7) 0.0333(3) Uani d . 1 . . C
C15 -0.72359(14) -0.06830(11) 0.45057(9) 0.0421(3) Uani d . 1 . . C
H15A -0.6943 -0.1284 0.4280 0.050 Uiso calc . 1 . . H
H15B -0.7403 -0.0823 0.5024 0.050 Uiso calc . 1 . . H
C16 -0.83905(13) -0.03932(12) 0.41204(9) 0.0412(3) Uani d . 1 . . C
H16A -0.8945 -0.0936 0.4153 0.049 Uiso calc . 1 . . H
H16B -0.8734 0.0166 0.4377 0.049 Uiso calc . 1 . . H
C17 -0.82000(12) -0.01285(10) 0.33035(8) 0.0364(3) Uani d . 1 . . C
C18 -0.73418(13) 0.07535(10) 0.32471(8) 0.0340(3) Uani d . 1 . . C
H18A -0.7094 0.0804 0.2726 0.041 Uiso calc . 1 . . H
C19 -0.79529(14) 0.17291(10) 0.34514(8) 0.0399(3) Uani d . 1 . . C
H19A -0.8149 0.1714 0.3977 0.048 Uiso calc . 1 . . H
H19B -0.7394 0.2261 0.3376 0.048 Uiso calc . 1 . . H
C20 -0.90799(15) 0.19593(12) 0.30104(9) 0.0447(4) Uani d . 1 . . C
C21 -0.99171(14) 0.10917(13) 0.31174(10) 0.0481(4) Uani d . 1 . . C
H21A -1.0154 0.1064 0.3636 0.058 Uiso calc . 1 . . H
H21B -1.0623 0.1202 0.2822 0.058 Uiso calc . 1 . . H
C22 -0.93824(14) 0.01069(12) 0.28996(9) 0.0444(4) Uani d . 1 . . C
H22A -0.9245 0.0103 0.2367 0.053 Uiso calc . 1 . . H
H22B -0.9948 -0.0409 0.3010 0.053 Uiso calc . 1 . . H
C23 -0.2152(2) -0.06464(17) 0.69394(10) 0.0660(5) Uani d . 1 . . C
H23A -0.2719 -0.0172 0.7111 0.079 Uiso calc R 1 . . H
H23B -0.1462 -0.0623 0.7250 0.079 Uiso calc R 1 . . H
H23C -0.2492 -0.1293 0.6961 0.079 Uiso calc R 1 . . H
C24 -0.09754(18) -0.12250(16) 0.58626(14) 0.0703(6) Uani d . 1 . . C
H24A -0.1419 -0.1820 0.5792 0.084 Uiso calc R 1 . . H
H24B -0.0368 -0.1334 0.6226 0.084 Uiso calc R 1 . . H
H24C -0.0621 -0.1033 0.5400 0.084 Uiso calc R 1 . . H
C25 -0.20801(14) -0.03991(13) 0.43310(9) 0.0455(4) Uani d . 1 . . C
H25A -0.2279 -0.1081 0.4388 0.055 Uiso calc R 1 . . H
H25B -0.1251 -0.0309 0.4425 0.055 Uiso calc R 1 . . H
H25C -0.2260 -0.0192 0.3833 0.055 Uiso calc R 1 . . H
C26 -0.47171(14) -0.10949(12) 0.39475(9) 0.0450(4) Uani d . 1 . . C
H26A -0.4466 -0.0731 0.3518 0.054 Uiso calc R 1 . . H
H26B -0.5416 -0.1463 0.3828 0.054 Uiso calc R 1 . . H
H26C -0.4100 -0.1538 0.4097 0.054 Uiso calc R 1 . . H
C27 -0.65591(14) 0.08895(12) 0.50637(8) 0.0422(4) Uani d . 1 . . C
H27A -0.6392 0.0631 0.5549 0.051 Uiso calc R 1 . . H
H27B -0.7383 0.1055 0.5031 0.051 Uiso calc R 1 . . H
H27C -0.6091 0.1468 0.4980 0.051 Uiso calc R 1 . . H
C28 -0.77396(14) -0.10387(11) 0.29039(9) 0.0404(3) Uani d . 1 . . C
C29 -0.96523(18) 0.28790(14) 0.33425(12) 0.0620(5) Uani d . 1 . . C
H29A -0.9132 0.3431 0.3279 0.074 Uiso calc R 1 . . H
H29B -0.9796 0.2776 0.3863 0.074 Uiso calc R 1 . . H
H29C -1.0388 0.3007 0.3094 0.074 Uiso calc R 1 . . H
C30 -0.8814(2) 0.21459(15) 0.21917(10) 0.0622(5) Uani d . 1 . . C
H30A -0.8438 0.1577 0.1981 0.075 Uiso calc R 1 . . H
H30B -0.8298 0.2703 0.2146 0.075 Uiso calc R 1 . . H
H30C -0.9539 0.2275 0.1931 0.075 Uiso calc R 1 . . H
C31 -0.6755(2) -0.16674(16) 0.18578(14) 0.0731(6) Uani d . 1 . . C
H31A -0.6470 -0.1449 0.1382 0.088 Uiso calc R 1 . . H
H31B -0.7411 -0.2106 0.1787 0.088 Uiso calc R 1 . . H
H31C -0.6133 -0.2005 0.2116 0.088 Uiso calc R 1 . . H

loop_
_atom_site_aniso_label
_atom_site_aniso_U_11
_atom_site_aniso_U_22
_atom_site_aniso_U_33
_atom_site_aniso_U_12
_atom_site_aniso_U_13
_atom_site_aniso_U_23
O1 0.0352(6) 0.0831(9) 0.0671(8) -0.0146(6) -0.0034(6) 0.0032(6)
O2 0.0827(10) 0.0353(6) 0.0738(8) -0.0062(6) 0.0111(7) -0.0057(5)
O3 0.0696(8) 0.0434(6) 0.0685(7) -0.0067(6) 0.0268(7) -0.0170(5)
C1 0.0318(7) 0.0380(7) 0.0445(7) -0.0029(6) -0.0012(6) 0.0034(6)
C2 0.0352(8) 0.0404(7) 0.0512(8) -0.0025(7) -0.0050(7) -0.0037(7)
C3 0.0476(10) 0.0578(10) 0.0517(9) -0.0062(8) -0.0153(8) 0.0054(8)
C4 0.0392(8) 0.0464(8) 0.0525(9) 0.0008(7) -0.0084(7) 0.0097(7)
C5 0.0343(7) 0.0355(7) 0.0406(7) 0.0033(6) -0.0004(6) 0.0051(6)
C6 0.0407(8) 0.0384(7) 0.0562(9) -0.0039(7) -0.0047(7) 0.0157(7)
C7 0.0369(8) 0.0420(8) 0.0527(8) -0.0078(7) -0.0001(7) 0.0153(7)
C8 0.0288(7) 0.0328(6) 0.0394(7) -0.0033(6) 0.0004(6) 0.0013(6)
C9 0.0288(7) 0.0312(6) 0.0342(6) -0.0015(5) 0.0008(5) 0.0035(5)
C10 0.0295(7) 0.0324(7) 0.0382(7) 0.0007(6) 0.0014(5) 0.0005(5)
C11 0.0350(8) 0.0549(9) 0.0431(8) -0.0119(7) -0.0034(6) 0.0151(7)
C12 0.0354(8) 0.0451(8) 0.0353(7) -0.0045(7) -0.0026(6) 0.0085(6)
C13 0.0312(7) 0.0318(6) 0.0345(7) -0.0012(6) -0.0015(5) -0.0034(5)
C14 0.0274(6) 0.0374(7) 0.0351(6) -0.0030(6) 0.0010(5) 0.0007(5)
C15 0.0352(8) 0.0460(8) 0.0449(8) -0.0087(6) 0.0028(6) 0.0063(6)
C16 0.0289(7) 0.0467(8) 0.0481(8) -0.0066(7) 0.0033(6) -0.0030(7)
C17 0.0285(7) 0.0362(7) 0.0446(7) -0.0006(6) -0.0021(6) -0.0075(6)
C18 0.0324(7) 0.0336(7) 0.0361(6) -0.0015(6) -0.0025(5) -0.0027(5)
C19 0.0391(8) 0.0332(7) 0.0475(8) 0.0013(6) -0.0092(7) -0.0060(6)
C20 0.0417(8) 0.0410(8) 0.0515(9) 0.0050(7) -0.0136(7) -0.0048(7)
C21 0.0328(8) 0.0513(9) 0.0603(9) 0.0045(7) -0.0100(7) -0.0073(8)
C22 0.0339(8) 0.0442(8) 0.0552(9) -0.0043(7) -0.0087(7) -0.0090(7)
C23 0.0635(12) 0.0800(13) 0.0546(10) -0.0053(10) -0.0140(9) 0.0230(9)
C24 0.0524(11) 0.0612(11) 0.0972(16) 0.0183(10) -0.0174(11) 0.0086(11)
C25 0.0332(7) 0.0499(8) 0.0533(9) 0.0016(7) 0.0061(7) -0.0070(7)
C26 0.0371(8) 0.0393(8) 0.0586(9) -0.0015(7) -0.0009(7) -0.0113(7)
C27 0.0347(8) 0.0547(9) 0.0370(7) 0.0042(7) 0.0000(6) -0.0052(7)
C28 0.0358(7) 0.0373(7) 0.0479(8) -0.0018(7) -0.0036(6) -0.0066(6)
C29 0.0560(11) 0.0487(10) 0.0814(13) 0.0160(9) -0.0208(10) -0.0113(9)
C30 0.0647(12) 0.0647(11) 0.0574(10) 0.0010(10) -0.0167(9) 0.0065(9)
C31 0.0732(14) 0.0600(11) 0.0862(14) -0.0046(10) 0.0277(11) -0.0305(11)

loop_
_atom_type_symbol
_atom_type_description
_atom_type_scat_dispersion_real
_atom_type_scat_dispersion_imag
_atom_type_scat_source
C C 0.0181 0.0091 'International Tables Vol C Tables 4.2.6.8 and 6.1.1.4'
H H 0.0000 0.0000 'International Tables Vol C Tables 4.2.6.8 and 6.1.1.4'
O O 0.0492 0.0322 'International Tables Vol C Tables 4.2.6.8 and 6.1.1.4'

loop_
_geom_angle_atom_site_label_1
_geom_angle_atom_site_label_2
_geom_angle_atom_site_label_3
_geom_angle
_geom_angle_publ_flag
C28 O3 C31 115.48(14) ?
C2 C1 C10 112.29(12) yes
O1 C2 C3 122.82(15) ?
O1 C2 C1 122.46(14) ?
C1 C2 C3 114.69(13) yes
C2 C3 C4 115.11(14) yes
C24 C4 C23 107.72(16) ?
C24 C4 C3 109.91(15) ?
C23 C4 C3 106.42(15) ?
C24 C4 C5 114.56(14) ?
C23 C4 C5 108.99(14) ?
C3 C4 C5 108.91(12) yes
C6 C5 C4 114.74(12) ?
C6 C5 C10 110.05(12) ?
C4 C5 C10 116.89(12) yes
C5 C6 C7 110.67(12) ?
C6 C7 C8 113.90(12) ?
C26 C8 C7 108.79(12) ?
C26 C8 C9 111.78(11) ?
C7 C8 C9 108.95(11) ?
C26 C8 C14 109.71(11) ?
C7 C8 C14 110.59(11) ?
C9 C8 C14 107.01(10) ?
C11 C9 C8 111.25(11) ?
C11 C9 C10 113.12(11) ?
C8 C9 C10 117.02(11) ?
C25 C10 C1 107.12(12) ?
C25 C10 C5 113.30(12) ?
C1 C10 C5 108.61(11) yes
C25 C10 C9 114.44(11) ?
C1 C10 C9 106.89(11) ?
C5 C10 C9 106.19(11) ?
C12 C11 C9 114.86(12) ?
C13 C12 C11 125.77(12) ?
C12 C13 C18 118.52(12) ?
C12 C13 C14 119.84(12) ?
C18 C13 C14 121.36(12) ?
C13 C14 C15 112.27(11) ?
C13 C14 C27 107.21(11) ?
C15 C14 C27 106.64(12) ?
C13 C14 C8 107.16(11) ?
C15 C14 C8 110.77(11) ?
C27 C14 C8 112.82(11) ?
C16 C15 C14 114.46(12) ?
C17 C16 C15 112.06(12) ?
C28 C17 C16 108.07(12) ?
C28 C17 C18 112.63(12) ?
C16 C17 C18 109.54(11) ?
C28 C17 C22 103.96(12) ?
C16 C17 C22 112.09(12) ?
C18 C17 C22 110.46(12) ?
C13 C18 C19 109.58(11) ?
C13 C18 C17 113.46(11) ?
C19 C18 C17 111.76(12) ?
C20 C19 C18 115.19(12) ?
C30 C20 C21 111.92(14) ?
C30 C20 C29 108.93(15) ?
C21 C20 C29 108.70(15) ?
C30 C20 C19 111.68(15) ?
C21 C20 C19 107.04(13) ?
C29 C20 C19 108.47(13) ?
C22 C21 C20 113.70(13) ?
C21 C22 C17 113.77(12) ?
O2 C28 O3 122.08(14) ?
O2 C28 C17 124.46(15) ?
O3 C28 C17 113.22(12) ?

loop_
_geom_bond_atom_site_label_1
_geom_bond_atom_site_label_2
_geom_bond_site_symmetry_2
_geom_bond_distance
_geom_bond_publ_flag
O1 C2 . 1.210(2) yes
O2 C28 . 1.1918(19) ?
O3 C28 . 1.331(2) ?
O3 C31 . 1.443(2) ?
C1 C2 . 1.505(2) yes
C1 C10 . 1.5496(19) yes
C2 C3 . 1.496(2) yes
C3 C4 . 1.540(2) yes
C4 C24 . 1.530(3) ?
C4 C23 . 1.536(2) ?
C4 C5 . 1.553(2) yes
C5 C6 . 1.529(2) ?
C5 C10 . 1.5542(18) yes
C6 C7 . 1.529(2) ?
C7 C8 . 1.5429(19) ?
C8 C26 . 1.541(2) ?
C8 C9 . 1.5543(18) ?
C8 C14 . 1.590(2) ?
C9 C11 . 1.5358(19) ?
C9 C10 . 1.5604(19) ?
C10 C25 . 1.542(2) ?
C11 C12 . 1.494(2) ?
C12 C13 . 1.324(2) ?
C13 C18 . 1.5241(19) ?
C13 C14 . 1.5301(18) ?
C14 C15 . 1.544(2) ?
C14 C27 . 1.551(2) ?
C15 C16 . 1.530(2) ?
C16 C17 . 1.527(2) ?
C17 C28 . 1.522(2) ?
C17 C18 . 1.5460(19) ?
C17 C22 . 1.555(2) ?
C18 C19 . 1.5400(19) ?
C19 C20 . 1.533(2) ?
C20 C30 . 1.523(3) ?
C20 C21 . 1.525(2) ?
C20 C29 . 1.529(2) ?
C21 C22 . 1.520(2) ?

loop_
_geom_torsion_atom_site_label_1
_geom_torsion_atom_site_label_2
_geom_torsion_atom_site_label_3
_geom_torsion_atom_site_label_4
_geom_torsion
_geom_torsion_publ_flag
C10 C1 C2 O1 128.13(16) ?
C10 C1 C2 C3 -53.82(17) yes
O1 C2 C3 C4 -130.41(18) ?
C1 C2 C3 C4 51.5(2) yes
C2 C3 C4 C24 79.65(18) ?
C2 C3 C4 C23 -163.97(16) ?
C2 C3 C4 C5 -46.61(19) yes
C24 C4 C5 C6 56.56(19) ?
C23 C4 C5 C6 -64.19(18) ?
C3 C4 C5 C6 -179.91(14) ?
C24 C4 C5 C10 -74.50(18) ?
C23 C4 C5 C10 164.75(14) ?
C3 C4 C5 C10 49.03(17) yes
C4 C5 C6 C7 162.77(13) ?
C10 C5 C6 C7 -62.95(16) ?
C5 C6 C7 C8 56.76(18) ?
C6 C7 C8 C26 74.37(16) ?
C6 C7 C8 C9 -47.71(17) ?
C6 C7 C8 C14 -165.07(13) ?
C26 C8 C9 C11 60.93(15) ?
C7 C8 C9 C11 -178.81(12) ?
C14 C8 C9 C11 -59.21(14) ?
C26 C8 C9 C10 -71.24(15) ?
C7 C8 C9 C10 49.03(15) ?
C14 C8 C9 C10 168.63(11) ?
C2 C1 C10 C25 -70.70(15) ?
C2 C1 C10 C5 52.01(16) yes
C2 C1 C10 C9 166.20(11) ?
C6 C5 C10 C25 -66.61(16) ?
C4 C5 C10 C25 66.59(16) ?
C6 C5 C10 C1 174.50(12) ?
C4 C5 C10 C1 -52.31(16) yes
C6 C5 C10 C9 59.85(14) ?
C4 C5 C10 C9 -166.96(12) ?
C11 C9 C10 C25 -60.78(16) ?
C8 C9 C10 C25 70.53(15) ?
C11 C9 C10 C1 57.64(15) ?
C8 C9 C10 C1 -171.05(11) ?
C11 C9 C10 C5 173.46(12) ?
C8 C9 C10 C5 -55.23(14) ?
C8 C9 C11 C12 26.05(18) ?
C10 C9 C11 C12 160.17(13) ?
C9 C11 C12 C13 4.5(2) ?
C11 C12 C13 C18 175.17(14) ?
C11 C12 C13 C14 1.2(2) ?
C12 C13 C14 C15 -157.13(14) ?
C18 C13 C14 C15 29.09(17) ?
C12 C13 C14 C27 86.07(16) ?
C18 C13 C14 C27 -87.70(14) ?
C12 C13 C14 C8 -35.30(17) ?
C18 C13 C14 C8 150.93(12) ?
C26 C8 C14 C13 -58.51(14) ?
C7 C8 C14 C13 -178.52(11) ?
C9 C8 C14 C13 62.94(13) ?
C26 C8 C14 C15 64.26(15) ?
C7 C8 C14 C15 -55.75(15) ?
C9 C8 C14 C15 -174.29(11) ?
C26 C8 C14 C27 -176.28(12) ?
C7 C8 C14 C27 63.71(15) ?
C9 C8 C14 C27 -54.83(14) ?
C13 C14 C15 C16 -38.50(17) ?
C27 C14 C15 C16 78.64(15) ?
C8 C14 C15 C16 -158.25(12) ?
C14 C15 C16 C17 56.63(17) ?
C15 C16 C17 C28 62.69(15) ?
C15 C16 C17 C18 -60.35(15) ?
C15 C16 C17 C22 176.66(12) ?
C12 C13 C18 C19 -83.37(16) ?
C14 C13 C18 C19 90.48(15) ?
C12 C13 C18 C17 150.95(13) ?
C14 C13 C18 C17 -35.20(17) ?
C28 C17 C18 C13 -71.68(15) ?
C16 C17 C18 C13 48.63(15) ?
C22 C17 C18 C13 172.57(11) ?
C28 C17 C18 C19 163.82(12) ?
C16 C17 C18 C19 -75.88(14) ?
C22 C17 C18 C19 48.06(15) ?
C13 C18 C19 C20 178.80(12) ?
C17 C18 C19 C20 -54.56(17) ?
C18 C19 C20 C30 -66.70(18) ?
C18 C19 C20 C21 56.12(17) ?
C18 C19 C20 C29 173.24(15) ?
C30 C20 C21 C22 67.11(19) ?
C29 C20 C21 C22 -172.54(14) ?
C19 C20 C21 C22 -55.57(17) ?
C20 C21 C22 C17 55.23(18) ?
C28 C17 C22 C21 -170.51(14) ?
C16 C17 C22 C21 73.01(17) ?
C18 C17 C22 C21 -49.45(17) ?
C31 O3 C28 O2 -0.6(3) ?
C31 O3 C28 C17 -175.28(16) ?
C16 C17 C28 O2 29.5(2) ?
C18 C17 C28 O2 150.62(16) ?
C22 C17 C28 O2 -89.78(19) ?
C16 C17 C28 O3 -156.01(13) ?
C18 C17 C28 O3 -34.87(18) ?
C22 C17 C28 O3 84.73(16) ?

loop_
_cod_related_entry_id
_cod_related_entry_database
_cod_related_entry_code
1 ChemSpider 21182719
